data_4073360
loop_
_publ_author_name
'C\'ampora, Juan'
'Matas, Inmaculada'
'Palma, Pilar'
'\'Alvarez, Eleuterio'
'Graiff, Claudia'
'Tiripicchio, Antonio'

_publ_section_title
;
 Monomeric Alkoxo and Amido Methylnickel(II) Complexes. Synthesis and
 Heterocumulene Insertion Chemistry
;
_journal_issue 15
_journal_name_full Organometallics
_journal_page_first 3840
_journal_paper_doi 10.1021/om7002909
_journal_volume 26
_journal_year 2007
_chemical_formula_moiety 'C16 H38 Ni O P2'
_chemical_formula_sum 'C16 H38 Ni O P2'
_chemical_formula_weight 367.11
_chemical_name_systematic
; 
 ? 
;
_space_group_IT_number 2
_symmetry_cell_setting triclinic
_symmetry_space_group_name_Hall '-P 1'
_symmetry_space_group_name_H-M 'P -1'
_atom_sites_solution_hydrogens geom
_atom_sites_solution_primary direct
_atom_sites_solution_secondary difmap
_audit_creation_method SHELXL-97
_cell_angle_alpha 92.906(2)
_cell_angle_beta 95.309(2)
_cell_angle_gamma 90.651(2)
_cell_formula_units_Z 4
_cell_length_a 7.9694(6)
_cell_length_b 14.1687(11)
_cell_length_c 17.4841(14)
_cell_measurement_reflns_used 8628
_cell_measurement_temperature 100(2)
_cell_measurement_theta_max 30.28
_cell_measurement_theta_min 2.72
_cell_volume 1963.0(3)
_computing_cell_refinement 'SAINT+ v. 7.06 a (Bruker AXS, 2003)'
_computing_data_collection 'APEX-W2K-NT v. 1.0 (Bruker AXS, 2004)'
_computing_data_reduction 'SAINT+ v. 7.06 a (Bruker AXS, 2001)'
_computing_molecular_graphics 'XP, SHELXTL v. 6.10 (Bruker, 2000)'
_computing_publication_material 'XCIF, SHELXTL v. 6.12 (Bruker, 2001)'
_computing_structure_refinement 'SHELXL-97 (Sheldrick, 1997)'
_computing_structure_solution 'SHELXS-97 (Sheldrick, 1990)'
_diffrn_ambient_temperature 100(2)
_diffrn_detector_area_resol_mean 8.26
_diffrn_measured_fraction_theta_full 0.982
_diffrn_measured_fraction_theta_max 0.982
_diffrn_measurement_device_type
;
 Bruker-Nonius X8kappa APEX II CCD area detector'
;
_diffrn_measurement_method 'phi and omega scans with narrow frames'
_diffrn_radiation_monochromator graphite
_diffrn_radiation_source 'fine-focus sealed tube'
_diffrn_radiation_type MoK\a
_diffrn_radiation_wavelength 0.71073
_diffrn_reflns_av_R_equivalents 0.0454
_diffrn_reflns_av_sigmaI/netI 0.0559
_diffrn_reflns_limit_h_max 11
_diffrn_reflns_limit_h_min -10
_diffrn_reflns_limit_k_max 20
_diffrn_reflns_limit_k_min -20
_diffrn_reflns_limit_l_max 24
_diffrn_reflns_limit_l_min -24
_diffrn_reflns_number 30564
_diffrn_reflns_theta_full 30.52
_diffrn_reflns_theta_max 30.52
_diffrn_reflns_theta_min 1.81
_diffrn_standards_decay_% 0
_exptl_absorpt_coefficient_mu 1.147
_exptl_absorpt_correction_T_max 0.8467
_exptl_absorpt_correction_T_min 0.7947
_exptl_absorpt_correction_type multi-scan
_exptl_absorpt_process_details
; 
 SADABS v. 2.03: Area-Detector Absorption Correction.
 (1997-2001) Bruker-AXS within SAINT+ package, v. 6.04
;
_exptl_crystal_colour yellow
_exptl_crystal_density_diffrn 1.242
_exptl_crystal_density_method 'not measured'
_exptl_crystal_description prism
_exptl_crystal_F_000 800
_exptl_crystal_size_max 0.21
_exptl_crystal_size_mid 0.17
_exptl_crystal_size_min 0.15
_refine_diff_density_max 1.999
_refine_diff_density_min -0.776
_refine_diff_density_rms 0.140
_refine_ls_extinction_method none
_refine_ls_goodness_of_fit_ref 1.041
_refine_ls_hydrogen_treatment constr
_refine_ls_matrix_type full
_refine_ls_number_parameters 361
_refine_ls_number_reflns 11798
_refine_ls_number_restraints 0
_refine_ls_restrained_S_all 1.041
_refine_ls_R_factor_all 0.0764
_refine_ls_R_factor_gt 0.0499
_refine_ls_shift/su_max 0.001
_refine_ls_shift/su_mean 0.000
_refine_ls_structure_factor_coef Fsqd
_refine_ls_weighting_details 'calc w=1/[\s^2^(Fo^2^)+(0.0924P)^2^+0.0000P] where P=(Fo^2^+2Fc^2^)/3'
_refine_ls_weighting_scheme calc
_refine_ls_wR_factor_gt 0.1308
_refine_ls_wR_factor_ref 0.1510
_reflns_number_gt 8478
_reflns_number_total 11798
_reflns_threshold_expression >2sigma(I)
_cod_data_source_file om7002909-file001.cif
_cod_data_source_block 7
_cod_depositor_comments
;
The following automatic conversions were performed:

'_symmetry_cell_setting' value 'Triclinic' changed to 'triclinic'
according to /home/saulius/struct/CIF-dictionaries/cif_core.dic
dictionary named 'cif_core.dic' version 2.4.1 from 2010-06-29.

Automatic conversion script
Id: cif_fix_values 1715 2011-07-08 13:25:40Z adriana 
;
_cod_original_sg_symbol_H-M P-1
_cod_database_code 4073360

loop_
_symmetry_equiv_pos_as_xyz
'x, y, z'
'-x, -y, -z'

loop_
_atom_site_label
_atom_site_type_symbol
_atom_site_fract_x
_atom_site_fract_y
_atom_site_fract_z
_atom_site_U_iso_or_equiv
_atom_site_adp_type
_atom_site_occupancy
_atom_site_symmetry_multiplicity
_atom_site_calc_flag
_atom_site_refinement_flags
Ni1 Ni 0.47628(4) 0.48934(2) 0.761175(17) 0.01876(9) Uani 1 1 d .
P1 P 0.38863(8) 0.38544(4) 0.83224(3) 0.02060(13) Uani 1 1 d .
P2 P 0.35133(9) 0.41012(4) 0.66048(4) 0.02294(14) Uani 1 1 d .
O1 O 0.5521(3) 0.57327(15) 0.69162(12) 0.0362(5) Uani 1 1 d .
C1 C 0.5863(4) 0.55877(19) 0.85193(14) 0.0293(6) Uani 1 1 d .
H1A H 0.7089 0.5547 0.8514 0.044 Uiso 1 1 d R
H1B H 0.5518 0.5313 0.8985 0.044 Uiso 1 1 d R
H1C H 0.5534 0.6252 0.8514 0.044 Uiso 1 1 d R
C2 C 0.6790(5) 0.6368(3) 0.7069(2) 0.0488(9) Uani 1 1 d .
H2A H 0.6511 0.6824 0.7476 0.073 Uiso 1 1 d R
H2B H 0.6956 0.6701 0.6603 0.073 Uiso 1 1 d R
H2C H 0.7827 0.6043 0.7238 0.073 Uiso 1 1 d R
C3 C 0.2417(4) 0.30140(19) 0.77464(15) 0.0295(6) Uani 1 1 d .
H3A H 0.2524 0.2381 0.7960 0.035 Uiso 1 1 d R
H3B H 0.1245 0.3223 0.7783 0.035 Uiso 1 1 d R
C4 C 0.2782(4) 0.29458(18) 0.68973(15) 0.0300(6) Uani 1 1 d .
H4A H 0.1745 0.2743 0.6572 0.036 Uiso 1 1 d R
H4B H 0.3656 0.2467 0.6823 0.036 Uiso 1 1 d R
C5 C 0.2673(3) 0.42622(18) 0.91247(14) 0.0259(5) Uani 1 1 d .
H5 H 0.3495 0.4584 0.9523 0.031 Uiso 1 1 d R
C6 C 0.1396(4) 0.5006(2) 0.88628(18) 0.0374(7) Uani 1 1 d .
H6A H 0.0514 0.4708 0.8499 0.056 Uiso 1 1 d R
H6B H 0.1970 0.5504 0.8612 0.056 Uiso 1 1 d R
H6C H 0.0887 0.5282 0.9310 0.056 Uiso 1 1 d R
C7 C 0.1824(4) 0.3471(2) 0.95162(17) 0.0356(6) Uani 1 1 d .
H7A H 0.1261 0.3740 0.9951 0.053 Uiso 1 1 d R
H7B H 0.2676 0.3023 0.9703 0.053 Uiso 1 1 d R
H7C H 0.0990 0.3142 0.9146 0.053 Uiso 1 1 d R
C8 C 0.5456(4) 0.30594(18) 0.87873(14) 0.0268(5) Uani 1 1 d .
H8 H 0.4820 0.2534 0.8997 0.032 Uiso 1 1 d R
C9 C 0.6586(4) 0.3530(2) 0.94543(16) 0.0326(6) Uani 1 1 d .
H9A H 0.7405 0.3073 0.9658 0.049 Uiso 1 1 d R
H9B H 0.5894 0.3748 0.9861 0.049 Uiso 1 1 d R
H9C H 0.7186 0.4070 0.9272 0.049 Uiso 1 1 d R
C10 C 0.6549(4) 0.2616(2) 0.81898(17) 0.0415(8) Uani 1 1 d .
H10A H 0.7196 0.3114 0.7974 0.062 Uiso 1 1 d R
H10B H 0.5823 0.2283 0.7777 0.062 Uiso 1 1 d R
H10C H 0.7325 0.2167 0.8437 0.062 Uiso 1 1 d R
C11 C 0.4877(4) 0.38399(19) 0.58290(14) 0.0307(6) Uani 1 1 d .
H11 H 0.5214 0.4461 0.5638 0.037 Uiso 1 1 d R
C12 C 0.6499(4) 0.3377(2) 0.61541(18) 0.0417(7) Uani 1 1 d .
H12A H 0.6234 0.2745 0.6317 0.063 Uiso 1 1 d R
H12B H 0.7012 0.3765 0.6596 0.063 Uiso 1 1 d R
H12C H 0.7288 0.3326 0.5757 0.063 Uiso 1 1 d R
C13 C 0.4020(5) 0.3262(2) 0.51361(17) 0.0469(9) Uani 1 1 d .
H13A H 0.4759 0.3241 0.4718 0.070 Uiso 1 1 d R
H13B H 0.2955 0.3557 0.4963 0.070 Uiso 1 1 d R
H13C H 0.3795 0.2617 0.5283 0.070 Uiso 1 1 d R
C14 C 0.1620(4) 0.4615(2) 0.61077(17) 0.0343(6) Uani 1 1 d .
H14 H 0.1078 0.4121 0.5733 0.041 Uiso 1 1 d R
C15 C 0.2069(4) 0.5460(2) 0.56602(19) 0.0410(7) Uani 1 1 d .
H15A H 0.1035 0.5767 0.5462 0.062 Uiso 1 1 d R
H15B H 0.2699 0.5246 0.5230 0.062 Uiso 1 1 d R
H15C H 0.2765 0.5910 0.6000 0.062 Uiso 1 1 d R
C16 C 0.0370(5) 0.4878(3) 0.6686(2) 0.0543(10) Uani 1 1 d .
H16A H 0.0863 0.5377 0.7050 0.082 Uiso 1 1 d R
H16B H 0.0108 0.4321 0.6966 0.082 Uiso 1 1 d R
H16C H -0.0665 0.5107 0.6414 0.082 Uiso 1 1 d R
Ni2 Ni 0.15101(4) 0.98825(2) 0.761849(17) 0.01879(9) Uani 1 1 d .
P3 P 0.27623(9) 0.88639(5) 0.83022(4) 0.02291(14) Uani 1 1 d .
P4 P 0.22213(9) 0.91020(4) 0.65879(4) 0.02191(14) Uani 1 1 d .
O2 O 0.0387(3) 1.07012(14) 0.69395(11) 0.0330(4) Uani 1 1 d .
C17 C 0.0873(4) 1.05646(19) 0.85492(15) 0.0312(6) Uani 1 1 d .
H17A H 0.1129 1.1240 0.8523 0.047 Uiso 1 1 d R
H17B H 0.1509 1.0321 0.9002 0.047 Uiso 1 1 d R
H17C H -0.0337 1.0474 0.8588 0.047 Uiso 1 1 d R
C18 C -0.0822(4) 1.1322(2) 0.71112(19) 0.0388(7) Uani 1 1 d .
H18A H -0.1716 1.0991 0.7345 0.058 Uiso 1 1 d R
H18B H -0.1298 1.1601 0.6639 0.058 Uiso 1 1 d R
H18C H -0.0327 1.1822 0.7473 0.058 Uiso 1 1 d R
C19 C 0.3901(4) 0.80327(19) 0.76948(15) 0.0311(6) Uani 1 1 d .
H19A H 0.5089 0.8249 0.7703 0.037 Uiso 1 1 d R
H19B H 0.3896 0.7400 0.7910 0.037 Uiso 1 1 d R
C20 C 0.3099(4) 0.79581(18) 0.68577(15) 0.0303(6) Uani 1 1 d .
H20A H 0.2193 0.7469 0.6804 0.036 Uiso 1 1 d R
H20B H 0.3961 0.7767 0.6510 0.036 Uiso 1 1 d R
C21 C 0.4423(3) 0.93008(19) 0.90542(14) 0.0267(5) Uani 1 1 d .
H21 H 0.3839 0.9635 0.9469 0.032 Uiso 1 1 d R
C22 C 0.5464(4) 0.8523(2) 0.94295(17) 0.0360(6) Uani 1 1 d .
H22A H 0.6098 0.8195 0.9044 0.054 Uiso 1 1 d R
H22B H 0.4713 0.8071 0.9640 0.054 Uiso 1 1 d R
H22C H 0.6252 0.8802 0.9845 0.054 Uiso 1 1 d R
C23 C 0.5550(4) 1.0038(2) 0.87284(17) 0.0367(7) Uani 1 1 d .
H23A H 0.6366 1.0302 0.9139 0.055 Uiso 1 1 d R
H23B H 0.4852 1.0545 0.8518 0.055 Uiso 1 1 d R
H23C H 0.6152 0.9736 0.8320 0.055 Uiso 1 1 d R
C24 C 0.1466(4) 0.80541(19) 0.88215(16) 0.0309(6) Uani 1 1 d .
H24 H 0.2220 0.7545 0.9021 0.037 Uiso 1 1 d R
C25 C 0.0691(4) 0.8529(2) 0.95131(17) 0.0385(7) Uani 1 1 d .
H25A H -0.0102 0.9012 0.9334 0.058 Uiso 1 1 d R
H25B H 0.1589 0.8826 0.9870 0.058 Uiso 1 1 d R
H25C H 0.0094 0.8053 0.9777 0.058 Uiso 1 1 d R
C26 C 0.0073(5) 0.7579(2) 0.82618(19) 0.0473(9) Uani 1 1 d .
H26A H -0.0600 0.7152 0.8540 0.071 Uiso 1 1 d R
H26B H 0.0585 0.7218 0.7853 0.071 Uiso 1 1 d R
H26C H -0.0655 0.8064 0.8034 0.071 Uiso 1 1 d R
C27 C 0.0457(4) 0.88213(19) 0.58539(14) 0.0293(6) Uani 1 1 d .
H27 H 0.0025 0.9438 0.5669 0.035 Uiso 1 1 d R
C28 C -0.0992(4) 0.8346(2) 0.62217(18) 0.0401(7) Uani 1 1 d .
H28A H -0.1988 0.8288 0.5848 0.060 Uiso 1 1 d R
H28B H -0.1261 0.8732 0.6674 0.060 Uiso 1 1 d R
H28C H -0.0650 0.7717 0.6377 0.060 Uiso 1 1 d R
C29 C 0.0924(5) 0.8240(2) 0.51462(16) 0.0421(8) Uani 1 1 d .
H29A H 0.1327 0.7620 0.5300 0.063 Uiso 1 1 d R
H29B H 0.1816 0.8572 0.4911 0.063 Uiso 1 1 d R
H29C H -0.0069 0.8155 0.4773 0.063 Uiso 1 1 d R
C30 C 0.3819(4) 0.9635(2) 0.60414(15) 0.0310(6) Uani 1 1 d .
H30 H 0.4154 0.9151 0.5651 0.037 Uiso 1 1 d R
C31 C 0.5380(4) 0.9931(3) 0.65724(19) 0.0466(8) Uani 1 1 d .
H31A H 0.6243 1.0180 0.6269 0.070 Uiso 1 1 d R
H31B H 0.5819 0.9382 0.6841 0.070 Uiso 1 1 d R
H31C H 0.5082 1.0421 0.6950 0.070 Uiso 1 1 d R
C32 C 0.3118(4) 1.0486(2) 0.56186(17) 0.0362(7) Uani 1 1 d .
H32A H 0.2602 1.0919 0.5980 0.054 Uiso 1 1 d R
H32B H 0.2268 1.0268 0.5204 0.054 Uiso 1 1 d R
H32C H 0.4036 1.0815 0.5400 0.054 Uiso 1 1 d R

loop_
_atom_site_aniso_label
_atom_site_aniso_U_11
_atom_site_aniso_U_22
_atom_site_aniso_U_33
_atom_site_aniso_U_23
_atom_site_aniso_U_13
_atom_site_aniso_U_12
Ni1 0.02559(17) 0.01177(14) 0.01863(15) 0.00151(11) 0.00043(12) -0.00197(11)
P1 0.0292(3) 0.0150(3) 0.0180(3) 0.0018(2) 0.0034(2) 0.0000(2)
P2 0.0345(4) 0.0158(3) 0.0179(3) 0.0011(2) -0.0005(2) -0.0046(2)
O1 0.0501(13) 0.0286(11) 0.0293(10) 0.0075(8) -0.0017(9) -0.0112(9)
C1 0.0453(16) 0.0193(12) 0.0221(11) 0.0022(9) -0.0043(11) -0.0026(11)
C2 0.053(2) 0.0409(19) 0.053(2) 0.0039(16) 0.0104(17) -0.0106(16)
C3 0.0414(15) 0.0223(12) 0.0250(12) 0.0026(10) 0.0046(11) -0.0108(11)
C4 0.0475(16) 0.0175(11) 0.0241(12) 0.0004(9) 0.0012(11) -0.0137(11)
C5 0.0343(14) 0.0238(12) 0.0209(11) 0.0031(9) 0.0082(10) 0.0035(10)
C6 0.0444(17) 0.0330(15) 0.0368(15) 0.0045(12) 0.0109(13) 0.0142(13)
C7 0.0420(16) 0.0355(16) 0.0318(14) 0.0069(12) 0.0144(13) 0.0010(13)
C8 0.0394(15) 0.0188(11) 0.0230(11) 0.0052(9) 0.0053(10) 0.0055(10)
C9 0.0387(15) 0.0282(14) 0.0308(13) 0.0070(11) -0.0010(12) 0.0043(12)
C10 0.056(2) 0.0384(17) 0.0327(15) 0.0046(13) 0.0125(14) 0.0229(15)
C11 0.0520(17) 0.0220(13) 0.0185(11) 0.0016(9) 0.0061(11) -0.0032(12)
C12 0.058(2) 0.0391(17) 0.0315(14) 0.0058(13) 0.0179(14) 0.0101(15)
C13 0.080(3) 0.0363(17) 0.0229(13) -0.0063(12) 0.0038(15) -0.0071(17)
C14 0.0375(15) 0.0342(15) 0.0286(13) 0.0027(11) -0.0098(12) -0.0035(12)
C15 0.0516(19) 0.0284(15) 0.0409(16) 0.0096(13) -0.0114(14) -0.0012(13)
C16 0.0380(18) 0.075(3) 0.049(2) 0.0099(19) -0.0069(16) 0.0164(18)
Ni2 0.02554(17) 0.01278(14) 0.01811(15) 0.00147(11) 0.00194(11) 0.00143(11)
P3 0.0316(3) 0.0163(3) 0.0201(3) 0.0035(2) -0.0022(2) -0.0010(2)
P4 0.0314(3) 0.0158(3) 0.0182(3) 0.0004(2) 0.0005(2) 0.0050(2)
O2 0.0439(12) 0.0265(10) 0.0294(10) 0.0064(8) 0.0034(9) 0.0117(9)
C17 0.0500(17) 0.0199(12) 0.0249(12) 0.0015(10) 0.0100(12) -0.0013(11)
C18 0.0363(16) 0.0347(16) 0.0451(17) 0.0010(14) 0.0021(14) 0.0047(13)
C19 0.0427(16) 0.0214(12) 0.0280(13) 0.0022(10) -0.0047(11) 0.0100(11)
C20 0.0437(16) 0.0187(12) 0.0276(12) -0.0012(10) -0.0018(11) 0.0119(11)
C21 0.0317(13) 0.0267(13) 0.0207(11) 0.0036(10) -0.0032(10) -0.0044(10)
C22 0.0405(16) 0.0344(16) 0.0316(14) 0.0079(12) -0.0089(12) 0.0001(12)
C23 0.0417(17) 0.0370(16) 0.0302(14) 0.0060(12) -0.0036(12) -0.0131(13)
C24 0.0419(16) 0.0212(12) 0.0290(13) 0.0091(10) -0.0032(12) -0.0059(11)
C25 0.0454(17) 0.0346(16) 0.0360(15) 0.0092(13) 0.0042(13) -0.0106(13)
C26 0.062(2) 0.0385(18) 0.0392(17) 0.0101(14) -0.0077(16) -0.0252(16)
C27 0.0411(15) 0.0241(13) 0.0204(11) -0.0017(10) -0.0078(10) 0.0033(11)
C28 0.0436(17) 0.0392(17) 0.0349(15) 0.0026(13) -0.0099(13) -0.0064(14)
C29 0.064(2) 0.0351(16) 0.0244(13) -0.0073(12) -0.0048(14) 0.0050(15)
C30 0.0383(15) 0.0323(14) 0.0234(12) 0.0023(10) 0.0078(11) 0.0048(12)
C31 0.0377(17) 0.067(2) 0.0365(16) 0.0074(16) 0.0091(14) -0.0083(16)
C32 0.0500(18) 0.0304(15) 0.0304(14) 0.0070(12) 0.0124(13) 0.0006(13)

loop_
_atom_type_symbol
_atom_type_description
_atom_type_scat_dispersion_real
_atom_type_scat_dispersion_imag
_atom_type_scat_source
C C 0.0033 0.0016 'International Tables Vol C Tables 4.2.6.8 and 6.1.1.4'
H H 0.0000 0.0000 'International Tables Vol C Tables 4.2.6.8 and 6.1.1.4'
O O 0.0106 0.0060 'International Tables Vol C Tables 4.2.6.8 and 6.1.1.4'
P P 0.1023 0.0942 'International Tables Vol C Tables 4.2.6.8 and 6.1.1.4'
Ni Ni 0.3393 1.1124 'International Tables Vol C Tables 4.2.6.8 and 6.1.1.4'

loop_
_geom_angle_atom_site_label_1
_geom_angle_atom_site_label_2
_geom_angle_atom_site_label_3
_geom_angle
O1 Ni1 C1 94.27(10)
O1 Ni1 P1 175.18(6)
C1 Ni1 P1 90.12(9)
O1 Ni1 P2 86.53(6)
C1 Ni1 P2 179.19(9)
P1 Ni1 P2 89.08(3)
C5 P1 C3 103.48(13)
C5 P1 C8 103.07(12)
C3 P1 C8 102.52(13)
C5 P1 Ni1 117.68(9)
C3 P1 Ni1 110.19(9)
C8 P1 Ni1 117.96(9)
C11 P2 C4 105.91(13)
C11 P2 C14 103.85(14)
C4 P2 C14 104.42(14)
C11 P2 Ni1 114.51(9)
C4 P2 Ni1 109.18(9)
C14 P2 Ni1 117.90(10)
C2 O1 Ni1 125.8(2)
Ni1 C1 H1A 109.5
Ni1 C1 H1B 109.5
H1A C1 H1B 109.5
Ni1 C1 H1C 109.5
H1A C1 H1C 109.5
H1B C1 H1C 109.5
O1 C2 H2A 109.5
O1 C2 H2B 109.4
H2A C2 H2B 109.5
O1 C2 H2C 109.5
H2A C2 H2C 109.5
H2B C2 H2C 109.5
C4 C3 P1 111.52(18)
C4 C3 H3A 109.3
P1 C3 H3A 109.3
C4 C3 H3B 109.3
P1 C3 H3B 109.3
H3A C3 H3B 108.0
C3 C4 P2 110.22(17)
C3 C4 H4A 109.6
P2 C4 H4A 109.6
C3 C4 H4B 109.6
P2 C4 H4B 109.6
H4A C4 H4B 108.1
C7 C5 C6 111.0(2)
C7 C5 P1 114.44(18)
C6 C5 P1 110.65(19)
C7 C5 H5 106.8
C6 C5 H5 106.8
P1 C5 H5 106.8
C5 C6 H6A 109.5
C5 C6 H6B 109.4
H6A C6 H6B 109.5
C5 C6 H6C 109.5
H6A C6 H6C 109.5
H6B C6 H6C 109.5
C5 C7 H7A 109.5
C5 C7 H7B 109.4
H7A C7 H7B 109.5
C5 C7 H7C 109.5
H7A C7 H7C 109.5
H7B C7 H7C 109.5
C9 C8 C10 109.6(2)
C9 C8 P1 114.28(18)
C10 C8 P1 110.38(19)
C9 C8 H8 107.4
C10 C8 H8 107.4
P1 C8 H8 107.4
C8 C9 H9A 109.5
C8 C9 H9B 109.4
H9A C9 H9B 109.5
C8 C9 H9C 109.5
H9A C9 H9C 109.5
H9B C9 H9C 109.5
C8 C10 H10A 109.5
C8 C10 H10B 109.5
H10A C10 H10B 109.5
C8 C10 H10C 109.5
H10A C10 H10C 109.5
H10B C10 H10C 109.5
C12 C11 C13 111.6(3)
C12 C11 P2 109.92(18)
C13 C11 P2 114.5(2)
C12 C11 H11 106.7
C13 C11 H11 106.8
P2 C11 H11 106.8
C11 C12 H12A 109.5
C11 C12 H12B 109.4
H12A C12 H12B 109.5
C11 C12 H12C 109.5
H12A C12 H12C 109.5
H12B C12 H12C 109.5
C11 C13 H13A 109.5
C11 C13 H13B 109.4
H13A C13 H13B 109.5
C11 C13 H13C 109.5
H13A C13 H13C 109.5
H13B C13 H13C 109.5
C16 C14 C15 111.4(3)
C16 C14 P2 109.8(2)
C15 C14 P2 111.6(2)
C16 C14 H14 108.0
C15 C14 H14 108.0
P2 C14 H14 108.0
C14 C15 H15A 109.5
C14 C15 H15B 109.5
H15A C15 H15B 109.5
C14 C15 H15C 109.5
H15A C15 H15C 109.5
H15B C15 H15C 109.5
C14 C16 H16A 109.5
C14 C16 H16B 109.5
H16A C16 H16B 109.5
C14 C16 H16C 109.5
H16A C16 H16C 109.5
H16B C16 H16C 109.5
O2 Ni2 C17 94.65(11)
O2 Ni2 P3 174.82(6)
C17 Ni2 P3 90.12(9)
O2 Ni2 P4 86.05(6)
C17 Ni2 P4 179.18(9)
P3 Ni2 P4 89.16(3)
C19 P3 C21 103.18(13)
C19 P3 C24 102.40(14)
C21 P3 C24 103.35(12)
C19 P3 Ni2 110.24(9)
C21 P3 Ni2 117.32(9)
C24 P3 Ni2 118.35(10)
C20 P4 C30 104.70(14)
C20 P4 C27 105.76(13)
C30 P4 C27 103.51(13)
C20 P4 Ni2 109.27(9)
C30 P4 Ni2 118.11(9)
C27 P4 Ni2 114.41(9)
C18 O2 Ni2 126.2(2)
Ni2 C17 H17A 109.5
Ni2 C17 H17B 109.5
H17A C17 H17B 109.5
Ni2 C17 H17C 109.5
H17A C17 H17C 109.5
H17B C17 H17C 109.5
O2 C18 H18A 109.5
O2 C18 H18B 109.4
H18A C18 H18B 109.5
O2 C18 H18C 109.5
H18A C18 H18C 109.5
H18B C18 H18C 109.5
C20 C19 P3 111.82(19)
C20 C19 H19A 109.2
P3 C19 H19A 109.2
C20 C19 H19B 109.3
P3 C19 H19B 109.3
H19A C19 H19B 107.9
C19 C20 P4 110.08(17)
C19 C20 H20A 109.6
P4 C20 H20A 109.6
C19 C20 H20B 109.7
P4 C20 H20B 109.7
H20A C20 H20B 108.2
C22 C21 C23 111.4(2)
C22 C21 P3 114.22(19)
C23 C21 P3 109.98(19)
C22 C21 H21 106.9
C23 C21 H21 106.9
P3 C21 H21 107.0
C21 C22 H22A 109.4
C21 C22 H22B 109.5
H22A C22 H22B 109.5
C21 C22 H22C 109.5
H22A C22 H22C 109.5
H22B C22 H22C 109.5
C21 C23 H23A 109.5
C21 C23 H23B 109.5
H23A C23 H23B 109.5
C21 C23 H23C 109.4
H23A C23 H23C 109.5
H23B C23 H23C 109.5
C26 C24 C25 109.9(3)
C26 C24 P3 110.1(2)
C25 C24 P3 114.16(19)
C26 C24 H24 107.5
C25 C24 H24 107.4
P3 C24 H24 107.5
C24 C25 H25A 109.5
C24 C25 H25B 109.4
H25A C25 H25B 109.5
C24 C25 H25C 109.5
H25A C25 H25C 109.5
H25B C25 H25C 109.5
C24 C26 H26A 109.5
C24 C26 H26B 109.4
H26A C26 H26B 109.5
C24 C26 H26C 109.5
H26A C26 H26C 109.5
H26B C26 H26C 109.5
C29 C27 C28 111.2(3)
C29 C27 P4 114.9(2)
C28 C27 P4 109.97(19)
C29 C27 H27 106.8
C28 C27 H27 106.7
P4 C27 H27 106.8
C27 C28 H28A 109.5
C27 C28 H28B 109.4
H28A C28 H28B 109.5
C27 C28 H28C 109.5
H28A C28 H28C 109.5
H28B C28 H28C 109.5
C27 C29 H29A 109.5
C27 C29 H29B 109.4
H29A C29 H29B 109.5
C27 C29 H29C 109.5
H29A C29 H29C 109.5
H29B C29 H29C 109.5
C31 C30 C32 110.0(3)
C31 C30 P4 110.5(2)
C32 C30 P4 111.2(2)
C31 C30 H30 108.3
C32 C30 H30 108.3
P4 C30 H30 108.3
C30 C31 H31A 109.5
C30 C31 H31B 109.4
H31A C31 H31B 109.5
C30 C31 H31C 109.5
H31A C31 H31C 109.5
H31B C31 H31C 109.5
C30 C32 H32A 109.5
C30 C32 H32B 109.4
H32A C32 H32B 109.5
C30 C32 H32C 109.5
H32A C32 H32C 109.5
H32B C32 H32C 109.5

loop_
_geom_bond_atom_site_label_1
_geom_bond_atom_site_label_2
_geom_bond_distance
Ni1 O1 1.878(2)
Ni1 C1 1.954(2)
Ni1 P1 2.1264(7)
Ni1 P2 2.1911(7)
P1 C5 1.849(2)
P1 C3 1.852(3)
P1 C8 1.852(3)
P2 C11 1.841(3)
P2 C4 1.844(3)
P2 C14 1.846(3)
O1 C2 1.345(4)
C1 H1A 0.9800
C1 H1B 0.9800
C1 H1C 0.9800
C2 H2A 0.9800
C2 H2B 0.9800
C2 H2C 0.9800
C3 C4 1.537(4)
C3 H3A 0.9900
C3 H3B 0.9900
C4 H4A 0.9900
C4 H4B 0.9900
C5 C7 1.526(4)
C5 C6 1.531(4)
C5 H5 1.0000
C6 H6A 0.9800
C6 H6B 0.9800
C6 H6C 0.9800
C7 H7A 0.9800
C7 H7B 0.9800
C7 H7C 0.9800
C8 C9 1.526(4)
C8 C10 1.536(4)
C8 H8 1.0000
C9 H9A 0.9800
C9 H9B 0.9800
C9 H9C 0.9800
C10 H10A 0.9800
C10 H10B 0.9800
C10 H10C 0.9800
C11 C12 1.531(4)
C11 C13 1.529(4)
C11 H11 1.0000
C12 H12A 0.9800
C12 H12B 0.9800
C12 H12C 0.9800
C13 H13A 0.9800
C13 H13B 0.9800
C13 H13C 0.9800
C14 C16 1.520(5)
C14 C15 1.519(4)
C14 H14 1.0000
C15 H15A 0.9800
C15 H15B 0.9800
C15 H15C 0.9800
C16 H16A 0.9800
C16 H16B 0.9800
C16 H16C 0.9800
Ni2 O2 1.877(2)
Ni2 C17 1.961(3)
Ni2 P3 2.1201(7)
Ni2 P4 2.1891(7)
P3 C19 1.848(3)
P3 C21 1.855(3)
P3 C24 1.860(3)
P4 C20 1.839(3)
P4 C30 1.839(3)
P4 C27 1.840(3)
O2 C18 1.356(3)
C17 H17A 0.9800
C17 H17B 0.9800
C17 H17C 0.9800
C18 H18A 0.9800
C18 H18B 0.9800
C18 H18C 0.9800
C19 C20 1.540(4)
C19 H19A 0.9900
C19 H19B 0.9900
C20 H20A 0.9900
C20 H20B 0.9900
C21 C22 1.526(4)
C21 C23 1.535(4)
C21 H21 1.0000
C22 H22A 0.9800
C22 H22B 0.9800
C22 H22C 0.9800
C23 H23A 0.9800
C23 H23B 0.9800
C23 H23C 0.9800
C24 C26 1.536(4)
C24 C25 1.537(4)
C24 H24 1.0000
C25 H25A 0.9800
C25 H25B 0.9800
C25 H25C 0.9800
C26 H26A 0.9800
C26 H26B 0.9800
C26 H26C 0.9800
C27 C29 1.529(4)
C27 C28 1.537(4)
C27 H27 1.0000
C28 H28A 0.9800
C28 H28B 0.9800
C28 H28C 0.9800
C29 H29A 0.9800
C29 H29B 0.9800
C29 H29C 0.9800
C30 C31 1.523(4)
C30 C32 1.529(4)
C30 H30 1.0000
C31 H31A 0.9800
C31 H31B 0.9800
C31 H31C 0.9800
C32 H32A 0.9800
C32 H32B 0.9800
C32 H32C 0.9800

loop_
_geom_torsion_atom_site_label_1
_geom_torsion_atom_site_label_2
_geom_torsion_atom_site_label_3
_geom_torsion_atom_site_label_4
_geom_torsion
C1 Ni1 P1 C5 54.31(14)
P2 Ni1 P1 C5 -125.61(11)
C1 Ni1 P1 C3 172.56(14)
P2 Ni1 P1 C3 -7.36(11)
C1 Ni1 P1 C8 -70.27(13)
P2 Ni1 P1 C8 109.81(9)
O1 Ni1 P2 C11 49.84(13)
P1 Ni1 P2 C11 -128.17(10)
O1 Ni1 P2 C4 168.37(13)
P1 Ni1 P2 C4 -9.63(11)
O1 Ni1 P2 C14 -72.79(14)
P1 Ni1 P2 C14 109.21(12)
C1 Ni1 O1 C2 17.0(3)
P2 Ni1 O1 C2 -163.1(3)
C5 P1 C3 C4 153.4(2)
C8 P1 C3 C4 -99.6(2)
Ni1 P1 C3 C4 26.7(2)
P1 C3 C4 P2 -34.1(3)
C11 P2 C4 C3 151.8(2)
C14 P2 C4 C3 -98.9(2)
Ni1 P2 C4 C3 28.0(2)
C3 P1 C5 C7 47.8(2)
C8 P1 C5 C7 -58.7(2)
Ni1 P1 C5 C7 169.56(18)
C3 P1 C5 C6 -78.5(2)
C8 P1 C5 C6 174.9(2)
Ni1 P1 C5 C6 43.2(2)
C5 P1 C8 C9 -58.2(2)
C3 P1 C8 C9 -165.5(2)
Ni1 P1 C8 C9 73.3(2)
C5 P1 C8 C10 177.7(2)
C3 P1 C8 C10 70.4(2)
Ni1 P1 C8 C10 -50.8(2)
C4 P2 C11 C12 -68.7(2)
C14 P2 C11 C12 -178.4(2)
Ni1 P2 C11 C12 51.6(2)
C4 P2 C11 C13 57.9(3)
C14 P2 C11 C13 -51.8(3)
Ni1 P2 C11 C13 178.3(2)
C11 P2 C14 C16 -179.5(2)
C4 P2 C14 C16 69.7(3)
Ni1 P2 C14 C16 -51.6(3)
C11 P2 C14 C15 -55.5(2)
C4 P2 C14 C15 -166.3(2)
Ni1 P2 C14 C15 72.4(2)
C17 Ni2 P3 C19 -173.66(14)
P4 Ni2 P3 C19 6.73(11)
C17 Ni2 P3 C21 -56.02(14)
P4 Ni2 P3 C21 124.37(11)
C17 Ni2 P3 C24 69.01(13)
P4 Ni2 P3 C24 -110.60(10)
O2 Ni2 P4 C20 -168.06(13)
P3 Ni2 P4 C20 9.98(11)
O2 Ni2 P4 C30 72.50(13)
P3 Ni2 P4 C30 -109.46(11)
O2 Ni2 P4 C27 -49.72(13)
P3 Ni2 P4 C27 128.31(11)
C17 Ni2 O2 C18 -17.3(3)
P4 Ni2 O2 C18 162.3(2)
C21 P3 C19 C20 -151.9(2)
C24 P3 C19 C20 101.0(2)
Ni2 P3 C19 C20 -25.8(2)
P3 C19 C20 P4 33.4(3)
C30 P4 C20 C19 99.7(2)
C27 P4 C20 C19 -151.4(2)
Ni2 P4 C20 C19 -27.8(2)
C19 P3 C21 C22 -48.9(2)
C24 P3 C21 C22 57.5(2)
Ni2 P3 C21 C22 -170.25(18)
C19 P3 C21 C23 77.3(2)
C24 P3 C21 C23 -176.3(2)
Ni2 P3 C21 C23 -44.1(2)
C19 P3 C24 C26 -69.7(3)
C21 P3 C24 C26 -176.6(2)
Ni2 P3 C24 C26 51.7(3)
C19 P3 C24 C25 166.1(2)
C21 P3 C24 C25 59.1(2)
Ni2 P3 C24 C25 -72.5(2)
C20 P4 C27 C29 -57.2(3)
C30 P4 C27 C29 52.6(3)
Ni2 P4 C27 C29 -177.5(2)
C20 P4 C27 C28 69.1(2)
C30 P4 C27 C28 179.0(2)
Ni2 P4 C27 C28 -51.2(2)
C20 P4 C30 C31 -70.4(3)
C27 P4 C30 C31 179.0(2)
Ni2 P4 C30 C31 51.4(3)
C20 P4 C30 C32 167.03(19)
C27 P4 C30 C32 56.4(2)
Ni2 P4 C30 C32 -71.2(2)
